data_4510941
loop_
_publ_author_name
'Pang, Ling-Yan'
'Yang, Guo-Ping'
'Jin, Jun-Cheng'
'Kang, Meng'
'Fu, Ai-Yun'
'Wang, Yao-Yu'
'Shi, Qi-Zhen'

_publ_section_title
;
 A Rare L1D + R1D \\rightarrow 3D Luminescent Dense Polymer as
 Multifunctional Sensor to Nitro Aromatic Compounds, Cu2+, and Bases
;
_journal_issue 6
_journal_name_full 'Crystal Growth &amp; Design'
_journal_page_first 2954
_journal_paper_doi 10.1021/cg5002418
_journal_volume 14
_journal_year 2014
_chemical_formula_sum 'C35 H24 Cd N2 O8'
_chemical_formula_weight 712.96
_chemical_name_systematic
; 
 ? 
;
_space_group_IT_number 122
_symmetry_cell_setting tetragonal
_symmetry_space_group_name_Hall 'I -4 2bw'
_symmetry_space_group_name_H-M 'I -4 2 d'
_atom_sites_solution_hydrogens geom
_atom_sites_solution_primary direct
_atom_sites_solution_secondary difmap
_audit_creation_method SHELXL-97
_cell_angle_alpha 90.00
_cell_angle_beta 90.00
_cell_angle_gamma 90.00
_cell_formula_units_Z 8
_cell_length_a 12.2220(15)
_cell_length_b 12.2220(15)
_cell_length_c 41.159(5)
_cell_measurement_temperature 293(2)
_cell_volume 6148.2(13)
_computing_structure_refinement 'SHELXL-97 (Sheldrick, 1997)'
_computing_structure_solution 'SHELXS-97 (Sheldrick, 1990)'
_diffrn_ambient_temperature 293(2)
_diffrn_measured_fraction_theta_full 0.995
_diffrn_measured_fraction_theta_max 0.995
_diffrn_radiation_monochromator graphite
_diffrn_radiation_source 'fine-focus sealed tube'
_diffrn_radiation_type MoK\a
_diffrn_radiation_wavelength 0.71073
_diffrn_reflns_av_R_equivalents 0.0286
_diffrn_reflns_av_sigmaI/netI 0.0225
_diffrn_reflns_limit_h_max 13
_diffrn_reflns_limit_h_min -14
_diffrn_reflns_limit_k_max 14
_diffrn_reflns_limit_k_min -9
_diffrn_reflns_limit_l_max 47
_diffrn_reflns_limit_l_min -49
_diffrn_reflns_number 14742
_diffrn_reflns_theta_full 25.10
_diffrn_reflns_theta_max 25.10
_diffrn_reflns_theta_min 1.74
_exptl_absorpt_coefficient_mu 0.767
_exptl_absorpt_correction_T_max 0.8373
_exptl_absorpt_correction_T_min 0.8025
_exptl_crystal_density_diffrn 1.540
_exptl_crystal_density_method 'not measured'
_exptl_crystal_F_000 2880
_exptl_crystal_size_max 0.30
_exptl_crystal_size_mid 0.27
_exptl_crystal_size_min 0.24
_refine_diff_density_max 0.592
_refine_diff_density_min -0.291
_refine_diff_density_rms 0.087
_refine_ls_abs_structure_details 'Flack H D (1983), Acta Cryst. A39, 876-881'
_refine_ls_abs_structure_Flack 0.00
_refine_ls_extinction_method none
_refine_ls_goodness_of_fit_ref 1.130
_refine_ls_hydrogen_treatment mixed
_refine_ls_matrix_type full
_refine_ls_number_parameters 213
_refine_ls_number_reflns 2751
_refine_ls_number_restraints 146
_refine_ls_restrained_S_all 1.125
_refine_ls_R_factor_all 0.0347
_refine_ls_R_factor_gt 0.0314
_refine_ls_shift/su_max 0.006
_refine_ls_shift/su_mean 0.001
_refine_ls_structure_factor_coef Fsqd
_refine_ls_weighting_details 'calc w=1/[\s^2^(Fo^2^)+(0.0694P)^2^+5.6663P] where P=(Fo^2^+2Fc^2^)/3'
_refine_ls_weighting_scheme calc
_refine_ls_wR_factor_gt 0.0914
_refine_ls_wR_factor_ref 0.1070
_reflns_number_gt 2605
_reflns_number_total 2751
_reflns_threshold_expression >2sigma(I)
_cod_data_source_file cg5002418_si_002.cif
_cod_data_source_block 1
_cod_depositor_comments 'Adding full bibliography for 4510941.cif.'
_cod_original_sg_symbol_H-M I-42d
_cod_database_code 4510941

loop_
_symmetry_equiv_pos_as_xyz
'x, y, z'
'y, -x, -z'
'-x, -y, z'
'-y, x, -z'
'x, -y+1/2, -z+1/4'
'-y+1/2, -x, z+3/4'
'-x, y+1/2, -z+1/4'
'y+1/2, x, z+3/4'
'x+1/2, y+1/2, z+1/2'
'y+1/2, -x+1/2, -z+1/2'
'-x+1/2, -y+1/2, z+1/2'
'-y+1/2, x+1/2, -z+1/2'
'x+1/2, -y+1, -z+3/4'
'-y+1, -x+1/2, z+5/4'
'-x+1/2, y+1, -z+3/4'
'y+1, x+1/2, z+5/4'

loop_
_atom_site_label
_atom_site_type_symbol
_atom_site_fract_x
_atom_site_fract_y
_atom_site_fract_z
_atom_site_U_iso_or_equiv
_atom_site_adp_type
_atom_site_occupancy
_atom_site_symmetry_multiplicity
_atom_site_calc_flag
_atom_site_refinement_flags
Cd1 Cd 0.5000 1.0000 0.530379(8) 0.04090(17) Uani 1 2 d SU
O1 O 0.2932(3) 1.0354(4) 0.52199(9) 0.0763(14) Uani 1 1 d U
O2 O 0.3754(2) 1.0511(3) 0.56942(9) 0.0480(8) Uani 1 1 d U
O3 O -0.4889(3) 1.1435(3) 0.61068(7) 0.0431(7) Uani 1 1 d U
O4 O -0.4168(3) 1.1920(3) 0.56287(8) 0.0535(9) Uani 1 1 d U
N1 N 0.4748(3) 0.8689(3) 0.49093(9) 0.0484(10) Uani 1 1 d U
C1 C 0.2910(3) 1.0587(3) 0.55188(11) 0.0384(9) Uani 1 1 d U
C2 C 0.1853(3) 1.0962(3) 0.56734(11) 0.0345(9) Uani 1 1 d U
C3 C 0.0994(3) 1.1338(4) 0.54799(11) 0.0387(10) Uani 1 1 d U
H3 H 0.1061 1.1326 0.5255 0.046 Uiso 1 1 calc R
C4 C 0.0050(4) 1.1723(3) 0.56191(9) 0.0370(8) Uani 1 1 d U
H4 H -0.0509 1.1985 0.5487 0.044 Uiso 1 1 calc R
C5 C -0.0086(3) 1.1728(3) 0.59537(9) 0.0306(7) Uani 1 1 d U
C6 C 0.0754(3) 1.1295(3) 0.61505(11) 0.0358(9) Uani 1 1 d U
H6 H 0.0668 1.1248 0.6375 0.043 Uiso 1 1 calc R
C7 C 0.1723(3) 1.0934(3) 0.60009(11) 0.0354(9) Uani 1 1 d U
H7 H 0.2289 1.0669 0.6130 0.042 Uiso 1 1 calc R
C8 C -0.1106(3) 1.2176(3) 0.61113(10) 0.0305(8) Uani 1 1 d U
C9 C -0.2114(3) 1.1910(3) 0.59658(10) 0.0299(8) Uani 1 1 d U
H9 H -0.2114 1.1522 0.5771 0.036 Uiso 1 1 calc R
C10 C -0.3121(3) 1.2215(3) 0.61051(10) 0.0305(8) Uani 1 1 d U
C11 C -0.4118(3) 1.1856(3) 0.59203(9) 0.0311(8) Uani 1 1 d U
C12 C 0.5549(6) 0.8469(7) 0.4717(2) 0.107(3) Uani 1 1 d U
H12 H 0.6197 0.8859 0.4742 0.128 Uiso 1 1 calc R
C13 C 0.5499(6) 0.7675(7) 0.44716(18) 0.099(3) Uani 1 1 d U
H13 H 0.6056 0.7627 0.4318 0.119 Uiso 1 1 calc R
C14 C 0.4652(5) 0.6989(5) 0.44582(13) 0.0608(15) Uani 1 1 d U
C15 C 0.3791(5) 0.7218(7) 0.46683(19) 0.090(2) Uani 1 1 d U
H15 H 0.3159 0.6794 0.4661 0.108 Uiso 1 1 calc R
C16 C 0.3865(5) 0.8050(6) 0.48828(14) 0.0685(17) Uani 1 1 d U
H16 H 0.3272 0.8186 0.5019 0.082 Uiso 1 1 calc R
C17 C 0.4652(7) 0.6018(5) 0.42323(18) 0.087(2) Uani 1 1 d U
H17A H 0.5167 0.6130 0.4056 0.104 Uiso 1 1 calc R
H17B H 0.3929 0.5907 0.4141 0.104 Uiso 1 1 calc R
C18 C 0.5000 0.5000 0.44450(19) 0.091(3) Uani 1 2 d SU
H18A H 0.5607 0.5207 0.4584 0.109 Uiso 0.50 1 calc PR
H18B H 0.4393 0.4793 0.4584 0.109 Uiso 0.50 1 calc PR
H3A H -0.527(4) 1.123(4) 0.5958(12) 0.049(15) Uiso 1 1 d .

loop_
_atom_site_aniso_label
_atom_site_aniso_U_11
_atom_site_aniso_U_22
_atom_site_aniso_U_33
_atom_site_aniso_U_23
_atom_site_aniso_U_13
_atom_site_aniso_U_12
Cd1 0.0296(2) 0.0615(3) 0.0316(2) 0.000 0.000 0.0209(2)
O1 0.0456(18) 0.128(4) 0.056(2) -0.024(2) 0.0031(16) 0.037(2)
O2 0.0164(13) 0.0488(17) 0.079(2) -0.0214(16) -0.0012(14) 0.0032(12)
O3 0.0251(15) 0.0624(18) 0.0417(15) -0.0114(13) 0.0052(15) -0.0136(14)
O4 0.0389(16) 0.079(2) 0.0427(19) 0.0083(16) -0.0063(14) -0.0149(17)
N1 0.050(3) 0.056(2) 0.0388(18) -0.0045(16) 0.0132(16) 0.0097(18)
C1 0.027(2) 0.036(2) 0.052(2) -0.0098(18) 0.0037(18) 0.0033(16)
C2 0.0201(17) 0.0285(19) 0.055(3) -0.0081(17) 0.0024(16) 0.0010(14)
C3 0.033(2) 0.047(2) 0.036(2) -0.0060(19) 0.0007(17) 0.0088(18)
C4 0.0222(16) 0.0435(19) 0.0453(19) -0.0036(15) -0.007(2) 0.006(2)
C5 0.0181(16) 0.0286(16) 0.0452(18) -0.0046(14) 0.0008(19) 0.0008(16)
C6 0.0247(18) 0.038(2) 0.045(2) -0.0023(18) -0.0007(17) 0.0038(16)
C7 0.0215(18) 0.032(2) 0.052(3) -0.0044(18) -0.0037(16) 0.0057(15)
C8 0.0195(16) 0.0259(18) 0.046(2) -0.0016(16) 0.0026(15) 0.0021(14)
C9 0.0242(17) 0.0297(19) 0.036(2) -0.0065(15) 0.0017(15) -0.0001(15)
C10 0.0203(17) 0.0281(18) 0.043(2) 0.0025(15) -0.0012(15) 0.0021(14)
C11 0.0246(18) 0.039(2) 0.030(2) -0.0028(16) -0.0001(15) 0.0024(16)
C12 0.084(5) 0.102(5) 0.134(7) -0.062(5) 0.065(5) -0.038(4)
C13 0.094(5) 0.117(6) 0.086(5) -0.057(5) 0.048(4) -0.022(5)
C14 0.082(4) 0.056(3) 0.045(2) -0.008(2) 0.010(2) 0.007(3)
C15 0.056(3) 0.100(5) 0.115(6) -0.050(5) -0.013(4) 0.005(3)
C16 0.043(3) 0.107(5) 0.056(3) -0.032(3) 0.001(2) 0.013(3)
C17 0.116(7) 0.061(4) 0.084(4) -0.011(3) 0.019(4) -0.011(4)
C18 0.160(9) 0.065(5) 0.048(4) 0.000 0.000 -0.029(8)

loop_
_atom_type_symbol
_atom_type_description
_atom_type_scat_dispersion_real
_atom_type_scat_dispersion_imag
_atom_type_scat_source
C C 0.0033 0.0016 'International Tables Vol C Tables 4.2.6.8 and 6.1.1.4'
H H 0.0000 0.0000 'International Tables Vol C Tables 4.2.6.8 and 6.1.1.4'
Cd Cd -0.8075 1.2024 'International Tables Vol C Tables 4.2.6.8 and 6.1.1.4'
N N 0.0061 0.0033 'International Tables Vol C Tables 4.2.6.8 and 6.1.1.4'
O O 0.0106 0.0060 'International Tables Vol C Tables 4.2.6.8 and 6.1.1.4'

loop_
_geom_angle_atom_site_label_1
_geom_angle_atom_site_label_2
_geom_angle_atom_site_label_3
_geom_angle
_geom_angle_site_symmetry_1
_geom_angle_site_symmetry_3
O2 Cd1 O2 91.39(16) . 3_675
O2 Cd1 N1 126.39(12) . .
O2 Cd1 N1 113.08(14) 3_675 .
O2 Cd1 N1 113.08(14) . 3_675
O2 Cd1 N1 126.39(12) 3_675 3_675
N1 Cd1 N1 90.3(2) . 3_675
O2 Cd1 O1 53.21(11) . .
O2 Cd1 O1 141.75(12) 3_675 .
N1 Cd1 O1 83.78(13) . .
N1 Cd1 O1 85.41(14) 3_675 .
O2 Cd1 O1 141.75(12) . 3_675
O2 Cd1 O1 53.21(11) 3_675 3_675
N1 Cd1 O1 85.41(14) . 3_675
N1 Cd1 O1 83.78(13) 3_675 3_675
O1 Cd1 O1 164.66(16) . 3_675
C1 O1 Cd1 85.9(3) . .
C1 O2 Cd1 99.3(3) . .
C11 O3 H3A 95(4) . .
C12 N1 C16 116.3(5) . .
C12 N1 Cd1 118.5(4) . .
C16 N1 Cd1 124.9(3) . .
O2 C1 O1 121.5(4) . .
O2 C1 C2 118.7(4) . .
O1 C1 C2 119.8(4) . .
C7 C2 C3 119.1(4) . .
C7 C2 C1 120.7(4) . .
C3 C2 C1 120.2(4) . .
C4 C3 C2 120.5(4) . .
C4 C3 H3 119.8 . .
C2 C3 H3 119.8 . .
C3 C4 C5 121.1(4) . .
C3 C4 H4 119.4 . .
C5 C4 H4 119.4 . .
C4 C5 C6 118.8(4) . .
C4 C5 C8 121.8(4) . .
C6 C5 C8 119.4(3) . .
C7 C6 C5 118.6(4) . .
C7 C6 H6 120.7 . .
C5 C6 H6 120.7 . .
C2 C7 C6 121.7(4) . .
C2 C7 H7 119.1 . .
C6 C7 H7 119.1 . .
C8 C8 C9 118.8(2) 5_576 .
C8 C8 C5 124.1(2) 5_576 .
C9 C8 C5 117.2(3) . .
C8 C9 C10 122.0(3) . .
C8 C9 H9 119.0 . .
C10 C9 H9 119.0 . .
C10 C10 C9 119.0(2) 5_576 .
C10 C10 C11 125.8(2) 5_576 .
C9 C10 C11 115.2(3) . .
O4 C11 O3 124.6(4) . .
O4 C11 C10 121.8(4) . .
O3 C11 C10 113.5(3) . .
N1 C12 C13 123.7(7) . .
N1 C12 H12 118.2 . .
C13 C12 H12 118.2 . .
C14 C13 C12 120.0(6) . .
C14 C13 H13 120.0 . .
C12 C13 H13 120.0 . .
C13 C14 C15 115.8(5) . .
C13 C14 C17 121.4(5) . .
C15 C14 C17 122.8(6) . .
C16 C15 C14 120.5(7) . .
C16 C15 H15 119.7 . .
C14 C15 H15 119.7 . .
N1 C16 C15 123.2(5) . .
N1 C16 H16 118.4 . .
C15 C16 H16 118.4 . .
C14 C17 C18 106.1(6) . .
C14 C17 H17A 110.5 . .
C18 C17 H17A 110.5 . .
C14 C17 H17B 110.5 . .
C18 C17 H17B 110.5 . .
H17A C17 H17B 108.7 . .
C17 C18 C17 112.7(7) 3_665 .
C17 C18 H18A 109.1 3_665 .
C17 C18 H18A 109.1 . .
C17 C18 H18B 109.1 3_665 .
C17 C18 H18B 109.1 . .
H18A C18 H18B 107.8 . .

loop_
_geom_bond_atom_site_label_1
_geom_bond_atom_site_label_2
_geom_bond_distance
_geom_bond_site_symmetry_2
Cd1 O2 2.300(3) .
Cd1 O2 2.300(3) 3_675
Cd1 N1 2.302(4) .
Cd1 N1 2.302(4) 3_675
Cd1 O1 2.587(3) .
Cd1 O1 2.587(3) 3_675
O1 C1 1.263(6) .
O2 C1 1.262(5) .
O3 C11 1.320(5) .
O3 H3A 0.81(5) .
O4 C11 1.204(5) .
N1 C12 1.287(7) .
N1 C16 1.337(8) .
C1 C2 1.511(5) .
C2 C7 1.358(6) .
C2 C3 1.396(6) .
C3 C4 1.371(6) .
C3 H3 0.9300 .
C4 C5 1.387(5) .
C4 H4 0.9300 .
C5 C6 1.411(6) .
C5 C8 1.508(5) .
C6 C7 1.406(6) .
C6 H6 0.9300 .
C7 H7 0.9300 .
C8 C8 1.390(8) 5_576
C8 C9 1.407(5) .
C9 C10 1.408(5) .
C9 H9 0.9300 .
C10 C10 1.382(8) 5_576
C10 C11 1.502(5) .
C12 C13 1.402(10) .
C12 H12 0.9300 .
C13 C14 1.333(8) .
C13 H13 0.9300 .
C14 C15 1.390(9) .
C14 C17 1.508(8) .
C15 C16 1.350(9) .
C15 H15 0.9300 .
C16 H16 0.9300 .
C17 C18 1.580(8) .
C17 H17A 0.9700 .
C17 H17B 0.9700 .
C18 C17 1.580(8) 3_665
C18 H18A 0.9700 .
C18 H18B 0.9700 .

loop_
_geom_torsion_atom_site_label_1
_geom_torsion_atom_site_label_2
_geom_torsion_atom_site_label_3
_geom_torsion_atom_site_label_4
_geom_torsion
_geom_torsion_site_symmetry_1
_geom_torsion_site_symmetry_4
O2 Cd1 O1 C1 1.4(3) . .
O2 Cd1 O1 C1 27.2(4) 3_675 .
N1 Cd1 O1 C1 147.2(3) . .
N1 Cd1 O1 C1 -122.0(3) 3_675 .
O1 Cd1 O1 C1 -167.4(3) 3_675 .
O2 Cd1 O2 C1 -165.8(3) 3_675 .
N1 Cd1 O2 C1 -45.4(3) . .
N1 Cd1 O2 C1 63.3(3) 3_675 .
O1 Cd1 O2 C1 -1.4(3) . .
O1 Cd1 O2 C1 173.8(3) 3_675 .
O2 Cd1 N1 C12 -177.1(6) . .
O2 Cd1 N1 C12 -66.9(6) 3_675 .
N1 Cd1 N1 C12 63.5(6) 3_675 .
O1 Cd1 N1 C12 148.8(6) . .
O1 Cd1 N1 C12 -20.3(6) 3_675 .
O2 Cd1 N1 C16 -4.2(5) . .
O2 Cd1 N1 C16 106.1(5) 3_675 .
N1 Cd1 N1 C16 -123.6(5) 3_675 .
O1 Cd1 N1 C16 -38.3(5) . .
O1 Cd1 N1 C16 152.6(5) 3_675 .
Cd1 O2 C1 O1 2.7(5) . .
Cd1 O2 C1 C2 -177.4(3) . .
Cd1 O1 C1 O2 -2.4(4) . .
Cd1 O1 C1 C2 177.7(4) . .
O2 C1 C2 C7 -17.8(6) . .
O1 C1 C2 C7 162.1(4) . .
O2 C1 C2 C3 162.7(4) . .
O1 C1 C2 C3 -17.4(6) . .
C7 C2 C3 C4 3.2(6) . .
C1 C2 C3 C4 -177.2(4) . .
C2 C3 C4 C5 -1.5(6) . .
C3 C4 C5 C6 -2.0(6) . .
C3 C4 C5 C8 178.4(4) . .
C4 C5 C6 C7 3.7(6) . .
C8 C5 C6 C7 -176.7(3) . .
C3 C2 C7 C6 -1.4(6) . .
C1 C2 C7 C6 179.0(4) . .
C5 C6 C7 C2 -2.0(6) . .
C4 C5 C8 C8 -138.0(5) . 5_576
C6 C5 C8 C8 42.5(7) . 5_576
C4 C5 C8 C9 42.2(5) . .
C6 C5 C8 C9 -137.4(4) . .
C8 C8 C9 C10 -4.6(7) 5_576 .
C5 C8 C9 C10 175.2(4) . .
C8 C9 C10 C10 -0.5(7) . 5_576
C8 C9 C10 C11 -179.3(4) . .
C10 C10 C11 O4 138.9(5) 5_576 .
C9 C10 C11 O4 -42.4(6) . .
C10 C10 C11 O3 -43.6(7) 5_576 .
C9 C10 C11 O3 135.2(4) . .
C16 N1 C12 C13 5.3(13) . .
Cd1 N1 C12 C13 178.9(8) . .
N1 C12 C13 C14 -10.0(16) . .
C12 C13 C14 C15 8.6(13) . .
C12 C13 C14 C17 -170.3(8) . .
C13 C14 C15 C16 -3.8(12) . .
C17 C14 C15 C16 175.1(7) . .
C12 N1 C16 C15 -0.2(11) . .
Cd1 N1 C16 C15 -173.2(6) . .
C14 C15 C16 N1 -0.5(12) . .
C13 C14 C17 C18 98.3(8) . .
C15 C14 C17 C18 -80.5(8) . .
C14 C17 C18 C17 -164.6(7) . 3_665
